data_7103802
loop_
_publ_author_name
'Ellis, Bobby D.'
'Carlesimo, Michelle'
'Macdonald, Charles L. B.'

_publ_section_title
;
 Stabilised phosphorus(I) and arsenic(I) iodide: readily-synthesised
 reagents for low oxidation state main group chemistry
;
_journal_coden_ASTM CHCOFS
_journal_issue 15
_journal_name_full
;
 Chemical Communications (Cambridge, United Kingdom)
;
_journal_page_first 1946
_journal_page_last 1947
_journal_paper_doi 10.1039/b302292g
_journal_year 2003
_chemical_formula_moiety '[C26 H24 P3][I1]'
_chemical_formula_sum 'C26 H24 I P3'
_chemical_formula_weight 556.26
_chemical_melting_point 149.5(5)
_chemical_name_common 'triphosphenium iodide'
_space_group_IT_number 2
_symmetry_cell_setting triclinic
_symmetry_space_group_name_Hall '-P 1'
_symmetry_space_group_name_H-M 'P -1'
_atom_sites_solution_hydrogens geom
_atom_sites_solution_primary direct
_atom_sites_solution_secondary difmap
_audit_creation_method SHELXL-97
_cell_angle_alpha 71.9900(10)
_cell_angle_beta 81.3070(10)
_cell_angle_gamma 68.8530(10)
_cell_formula_units_Z 4
_cell_length_a 10.1340(5)
_cell_length_b 13.5928(7)
_cell_length_c 19.7256(10)
_cell_measurement_reflns_used 0
_cell_measurement_temperature 174
_cell_measurement_theta_max 0
_cell_measurement_theta_min 0
_cell_volume 2407.6(2)
_computing_cell_refinement 'Bruker SMART'
_computing_data_collection 'Bruker SMART'
_computing_data_reduction 'Bruker SAINT'
_computing_molecular_graphics 'Bruker SHELXTL'
_computing_publication_material 'WinGX publication routines (Farrugia, 1999)'
_computing_structure_refinement 'SHELXL-97 (Sheldrick, 1997)'
_computing_structure_solution 'Bruker SHELXTL'
_diffrn_ambient_temperature 174(2)
_diffrn_measured_fraction_theta_full 0.988
_diffrn_measured_fraction_theta_max 0.988
_diffrn_measurement_device_type 'CCD area detector'
_diffrn_measurement_method 'phi and omega scans'
_diffrn_radiation_monochromator graphite
_diffrn_radiation_source 'fine-focus sealed tube'
_diffrn_radiation_type MoK\a
_diffrn_radiation_wavelength 0.71069
_diffrn_reflns_av_R_equivalents 0.0271
_diffrn_reflns_av_sigmaI/netI 0.0450
_diffrn_reflns_limit_h_max 13
_diffrn_reflns_limit_h_min -13
_diffrn_reflns_limit_k_max 17
_diffrn_reflns_limit_k_min -17
_diffrn_reflns_limit_l_max 25
_diffrn_reflns_limit_l_min -25
_diffrn_reflns_number 23284
_diffrn_reflns_theta_full 27.54
_diffrn_reflns_theta_max 27.54
_diffrn_reflns_theta_min 1.09
_exptl_absorpt_coefficient_mu 1.541
_exptl_absorpt_correction_type none
_exptl_crystal_colour colourless
_exptl_crystal_density_diffrn 1.535
_exptl_crystal_density_method 'not measured'
_exptl_crystal_description prism
_exptl_crystal_F_000 1112
_exptl_crystal_size_max 0.4
_exptl_crystal_size_mid 0.4
_exptl_crystal_size_min 0.2
_refine_diff_density_max 1.450
_refine_diff_density_min -0.512
_refine_diff_density_rms 0.111
_refine_ls_extinction_method none
_refine_ls_goodness_of_fit_ref 1.207
_refine_ls_hydrogen_treatment mixed
_refine_ls_matrix_type full
_refine_ls_number_parameters 541
_refine_ls_number_reflns 10966
_refine_ls_number_restraints 0
_refine_ls_restrained_S_all 1.207
_refine_ls_R_factor_all 0.0698
_refine_ls_R_factor_gt 0.0584
_refine_ls_shift/su_max 0.001
_refine_ls_shift/su_mean 0.000
_refine_ls_structure_factor_coef Fsqd
_refine_ls_weighting_details 'calc w=1/[\s^2^(Fo^2^)+(0.0352P)^2^+5.3099P] where P=(Fo^2^+2Fc^2^)/3'
_refine_ls_weighting_scheme calc
_refine_ls_wR_factor_gt 0.1151
_refine_ls_wR_factor_ref 0.1190
_reflns_number_gt 9345
_reflns_number_total 10966
_reflns_threshold_expression >2sigma(I)
_cod_data_source_file b302292g.txt
_cod_data_source_block bde311s
_cod_depositor_comments
;
The following automatic conversions were performed:

'_chemical_melting_point' value '149-150' was changed to '149.5(5)' -
the average value was taken and precision was estimated.

Automatic conversion script
Id: cif_fix_values 1646 2011-03-28 12:23:43Z adriana 
;
_cod_database_code 7103802

loop_
_symmetry_equiv_pos_as_xyz
'x, y, z'
'-x, -y, -z'

loop_
_atom_site_label
_atom_site_type_symbol
_atom_site_fract_x
_atom_site_fract_y
_atom_site_fract_z
_atom_site_U_iso_or_equiv
_atom_site_adp_type
_atom_site_occupancy
_atom_site_symmetry_multiplicity
_atom_site_calc_flag
_atom_site_refinement_flags
_atom_site_disorder_assembly
_atom_site_disorder_group
C121 C 0.1692(5) 0.7892(3) 0.2093(2) 0.0239(9) Uani 1 1 d . . .
C122 C 0.0687(5) 0.7867(4) 0.1695(3) 0.0310(11) Uani 1 1 d . . .
H122 H 0.0938 0.7355 0.1435 0.037 Uiso 1 1 calc R . .
C123 C -0.0693(5) 0.8605(4) 0.1683(3) 0.0358(12) Uani 1 1 d . . .
H123 H -0.1360 0.8592 0.1412 0.043 Uiso 1 1 calc R . .
C124 C -0.1064(6) 0.9356(4) 0.2077(3) 0.0378(12) Uani 1 1 d . . .
H124 H -0.1983 0.9849 0.2070 0.045 Uiso 1 1 calc R . .
C125 C -0.0081(6) 0.9378(4) 0.2479(3) 0.0408(13) Uani 1 1 d . . .
H125 H -0.0337 0.9884 0.2743 0.049 Uiso 1 1 calc R . .
C126 C 0.1289(5) 0.8646(4) 0.2490(3) 0.0338(11) Uani 1 1 d . . .
H126 H 0.1946 0.8660 0.2766 0.041 Uiso 1 1 calc R . .
C212 C 0.7226(5) 0.0737(4) 0.4009(3) 0.0297(10) Uani 1 1 d . . .
H212 H 0.6362 0.1276 0.3870 0.036 Uiso 1 1 calc R . .
C231 C 1.0010(5) 0.1990(3) 0.1225(2) 0.0219(9) Uani 1 1 d . . .
C232 C 1.1469(5) 0.1484(4) 0.1217(3) 0.0285(10) Uani 1 1 d . . .
H232 H 1.2005 0.1547 0.1534 0.034 Uiso 1 1 calc R . .
C233 C 1.2125(5) 0.0883(4) 0.0730(3) 0.0325(11) Uani 1 1 d . . .
H233 H 1.3105 0.0565 0.0709 0.039 Uiso 1 1 calc R . .
C234 C 1.1313(6) 0.0756(4) 0.0274(3) 0.0354(12) Uani 1 1 d . . .
H234 H 1.1754 0.0338 -0.0043 0.043 Uiso 1 1 calc R . .
C235 C 0.9870(6) 0.1241(4) 0.0288(3) 0.0383(12) Uani 1 1 d . . .
H235 H 0.9337 0.1151 -0.0018 0.046 Uiso 1 1 calc R . .
C236 C 0.9200(5) 0.1869(4) 0.0759(3) 0.0309(11) Uani 1 1 d . . .
H236 H 0.8221 0.2205 0.0765 0.037 Uiso 1 1 calc R . .
C11 C 0.4333(5) 0.8080(4) 0.1467(3) 0.0298(10) Uani 1 1 d . . .
H02A H 0.4438 0.8030 0.0980 0.036 Uiso 1 1 calc R . .
H02B H 0.3703 0.8811 0.1469 0.036 Uiso 1 1 calc R . .
C12 C 0.5766(5) 0.7903(4) 0.1714(2) 0.0290(10) Uani 1 1 d . . .
H00E H 0.5974 0.8584 0.1548 0.035 Uiso 1 1 calc R . .
H00F H 0.6497 0.7359 0.1517 0.035 Uiso 1 1 calc R . .
C21 C 0.6969(5) 0.3038(4) 0.2805(2) 0.0250(9) Uani 1 1 d . . .
H00C H 0.6147 0.2851 0.3045 0.030 Uiso 1 1 calc R . .
H00D H 0.6726 0.3829 0.2673 0.030 Uiso 1 1 calc R . .
C22 C 0.7418(4) 0.2625(4) 0.2148(2) 0.0242(9) Uani 1 1 d . . .
H00A H 0.6725 0.3040 0.1785 0.029 Uiso 1 1 calc R . .
H00B H 0.7510 0.1856 0.2266 0.029 Uiso 1 1 calc R . .
C111 C 0.3604(4) 0.6042(4) 0.1613(2) 0.0233(9) Uani 1 1 d . . .
C112 C 0.3562(5) 0.6291(4) 0.0874(3) 0.0304(10) Uani 1 1 d . . .
H112 H 0.3515 0.6988 0.0586 0.037 Uiso 1 1 calc R . .
C113 C 0.3591(5) 0.5481(4) 0.0573(3) 0.0355(12) Uani 1 1 d . . .
H113 H 0.3553 0.5640 0.0081 0.043 Uiso 1 1 calc R . .
C114 C 0.3677(6) 0.4436(5) 0.1002(3) 0.0399(13) Uani 1 1 d . . .
H114 H 0.3728 0.3893 0.0797 0.048 Uiso 1 1 calc R . .
C115 C 0.3687(5) 0.4204(4) 0.1736(3) 0.0353(12) Uani 1 1 d . . .
H115 H 0.3713 0.3511 0.2023 0.042 Uiso 1 1 calc R . .
C116 C 0.3659(5) 0.5000(4) 0.2045(3) 0.0288(10) Uani 1 1 d . . .
H116 H 0.3677 0.4840 0.2538 0.035 Uiso 1 1 calc R . .
C131 C 0.7553(5) 0.6814(4) 0.2953(2) 0.0252(9) Uani 1 1 d . . .
C132 C 0.8071(5) 0.7207(4) 0.3389(3) 0.0298(10) Uani 1 1 d . . .
H132 H 0.7470 0.7777 0.3570 0.036 Uiso 1 1 calc R . .
C133 C 0.9488(6) 0.6748(4) 0.3554(3) 0.0352(12) Uani 1 1 d . . .
H133 H 0.9836 0.7007 0.3849 0.042 Uiso 1 1 calc R . .
C134 C 1.0377(5) 0.5907(4) 0.3280(3) 0.0335(11) Uani 1 1 d . . .
H134 H 1.1328 0.5605 0.3389 0.040 Uiso 1 1 calc R . .
C135 C 0.9871(5) 0.5510(4) 0.2848(3) 0.0347(11) Uani 1 1 d . . .
H135 H 1.0481 0.4942 0.2667 0.042 Uiso 1 1 calc R . .
C136 C 0.8462(5) 0.5951(4) 0.2682(3) 0.0301(10) Uani 1 1 d . . .
H136 H 0.8119 0.5679 0.2393 0.036 Uiso 1 1 calc R . .
C141 C 0.4925(5) 0.8592(4) 0.3055(3) 0.0259(10) Uani 1 1 d . . .
C142 C 0.4331(6) 0.8404(4) 0.3745(3) 0.0377(12) Uani 1 1 d . . .
H142 H 0.4332 0.7702 0.3998 0.045 Uiso 1 1 calc R . .
C143 C 0.3739(6) 0.9257(5) 0.4055(3) 0.0442(14) Uani 1 1 d . . .
H143 H 0.3357 0.9125 0.4520 0.053 Uiso 1 1 calc R . .
C144 C 0.3712(6) 1.0289(5) 0.3685(3) 0.0420(13) Uani 1 1 d . . .
H144 H 0.3311 1.0861 0.3897 0.050 Uiso 1 1 calc R . .
C145 C 0.4277(6) 1.0490(4) 0.2997(3) 0.0453(14) Uani 1 1 d . . .
H145 H 0.4247 1.1200 0.2745 0.054 Uiso 1 1 calc R . .
C146 C 0.4892(6) 0.9646(4) 0.2675(3) 0.0357(12) Uani 1 1 d . . .
H146 H 0.5276 0.9784 0.2211 0.043 Uiso 1 1 calc R . .
C211 C 0.8469(5) 0.0997(3) 0.3857(2) 0.0207(9) Uani 1 1 d . . .
C213 C 0.7286(6) -0.0338(4) 0.4371(3) 0.0350(11) Uani 1 1 d . . .
H213 H 0.6458 -0.0514 0.4474 0.042 Uiso 1 1 calc R . .
C214 C 0.8565(6) -0.1135(4) 0.4576(3) 0.0328(11) Uani 1 1 d . . .
H214 H 0.8600 -0.1850 0.4818 0.039 Uiso 1 1 calc R . .
C215 C 0.9792(6) -0.0878(4) 0.4424(3) 0.0373(12) Uani 1 1 d . . .
H215 H 1.0654 -0.1421 0.4563 0.045 Uiso 1 1 calc R . .
C216 C 0.9752(5) 0.0185(4) 0.4066(3) 0.0320(11) Uani 1 1 d . . .
H216 H 1.0585 0.0353 0.3965 0.038 Uiso 1 1 calc R . .
C221 C 0.8202(5) 0.3117(3) 0.4045(2) 0.0219(9) Uani 1 1 d . . .
C222 C 0.6912(5) 0.3338(4) 0.4441(3) 0.0330(11) Uani 1 1 d . . .
H222 H 0.6207 0.3094 0.4372 0.040 Uiso 1 1 calc R . .
C223 C 0.6694(6) 0.3924(4) 0.4936(3) 0.0399(13) Uani 1 1 d . . .
H223 H 0.5842 0.4071 0.5203 0.048 Uiso 1 1 calc R . .
C224 C 0.7740(7) 0.4291(4) 0.5036(3) 0.0417(14) Uani 1 1 d . . .
H224 H 0.7582 0.4697 0.5361 0.050 Uiso 1 1 calc R . .
C225 C 0.9018(6) 0.4057(4) 0.4653(3) 0.0383(12) Uani 1 1 d . . .
H225 H 0.9723 0.4293 0.4729 0.046 Uiso 1 1 calc R . .
C226 C 0.9262(5) 0.3470(4) 0.4154(2) 0.0289(10) Uani 1 1 d . . .
H226 H 1.0123 0.3317 0.3895 0.035 Uiso 1 1 calc R . .
C241 C 0.8807(5) 0.4223(3) 0.1301(2) 0.0211(9) Uani 1 1 d . . .
C242 C 0.9945(6) 0.4609(4) 0.1151(3) 0.0355(12) Uani 1 1 d . . .
H242 H 1.0825 0.4151 0.1330 0.043 Uiso 1 1 calc R . .
C243 C 0.9778(6) 0.5678(4) 0.0736(3) 0.0425(13) Uani 1 1 d . . .
H243 H 1.0542 0.5934 0.0639 0.051 Uiso 1 1 calc R . .
C244 C 0.8478(6) 0.6356(4) 0.0467(3) 0.0395(13) Uani 1 1 d . . .
H244 H 0.8366 0.7068 0.0185 0.047 Uiso 1 1 calc R . .
C245 C 0.7340(6) 0.5979(4) 0.0616(3) 0.0327(11) Uani 1 1 d . . .
H245 H 0.6464 0.6442 0.0436 0.039 Uiso 1 1 calc R . .
C246 C 0.7492(5) 0.4916(4) 0.1033(2) 0.0271(10) Uani 1 1 d . . .
H246 H 0.6721 0.4669 0.1133 0.033 Uiso 1 1 calc R . .
I1 I 0.33762(3) 0.31078(3) 0.400515(19) 0.03462(10) Uani 1 1 d . . .
P11 P 0.46723(14) 0.62649(10) 0.29904(7) 0.0295(3) Uani 1 1 d . . .
P12 P 0.35374(13) 0.70696(9) 0.20356(6) 0.0237(2) Uani 1 1 d . . .
P13 P 0.57430(13) 0.74338(10) 0.26876(6) 0.0241(2) Uani 1 1 d . . .
P21 P 1.03321(13) 0.23899(11) 0.27333(7) 0.0296(3) Uani 1 1 d . . .
P22 P 0.84596(12) 0.23807(9) 0.33914(6) 0.0207(2) Uani 1 1 d . . .
P23 P 0.91242(12) 0.28103(9) 0.18291(6) 0.0206(2) Uani 1 1 d . . .
I2 I 0.56469(4) 0.13896(3) 0.075367(18) 0.03561(10) Uani 1 1 d . . .

loop_
_atom_site_aniso_label
_atom_site_aniso_U_11
_atom_site_aniso_U_22
_atom_site_aniso_U_33
_atom_site_aniso_U_23
_atom_site_aniso_U_13
_atom_site_aniso_U_12
C121 0.024(2) 0.020(2) 0.025(2) -0.0031(17) -0.0002(18) -0.0071(18)
C122 0.035(3) 0.030(2) 0.031(3) -0.011(2) 0.001(2) -0.012(2)
C123 0.024(3) 0.043(3) 0.037(3) -0.009(2) -0.003(2) -0.008(2)
C124 0.028(3) 0.030(3) 0.043(3) -0.004(2) -0.003(2) 0.000(2)
C125 0.042(3) 0.030(3) 0.047(3) -0.019(2) 0.000(3) -0.004(2)
C126 0.035(3) 0.029(2) 0.039(3) -0.013(2) -0.006(2) -0.008(2)
C212 0.026(2) 0.025(2) 0.034(3) -0.007(2) 0.001(2) -0.0056(19)
C231 0.026(2) 0.0166(19) 0.023(2) -0.0047(17) 0.0030(17) -0.0094(17)
C232 0.028(2) 0.027(2) 0.029(2) -0.0048(19) -0.0038(19) -0.009(2)
C233 0.028(3) 0.020(2) 0.039(3) -0.004(2) 0.006(2) -0.0024(19)
C234 0.050(3) 0.023(2) 0.037(3) -0.015(2) 0.010(2) -0.016(2)
C235 0.053(4) 0.036(3) 0.036(3) -0.016(2) -0.001(2) -0.023(3)
C236 0.029(3) 0.029(2) 0.039(3) -0.013(2) 0.000(2) -0.012(2)
C11 0.037(3) 0.029(2) 0.025(2) -0.0037(19) 0.001(2) -0.018(2)
C12 0.037(3) 0.032(2) 0.017(2) -0.0079(19) -0.0001(19) -0.010(2)
C21 0.022(2) 0.025(2) 0.027(2) -0.0031(18) -0.0042(18) -0.0078(18)
C22 0.018(2) 0.027(2) 0.028(2) -0.0054(19) -0.0001(17) -0.0096(18)
C111 0.019(2) 0.023(2) 0.028(2) -0.0117(18) -0.0005(18) -0.0037(18)
C112 0.029(3) 0.033(3) 0.030(3) -0.012(2) 0.002(2) -0.010(2)
C113 0.029(3) 0.045(3) 0.034(3) -0.021(2) 0.002(2) -0.007(2)
C114 0.031(3) 0.041(3) 0.053(3) -0.030(3) -0.002(2) -0.004(2)
C115 0.028(3) 0.028(2) 0.053(3) -0.015(2) -0.007(2) -0.008(2)
C116 0.027(2) 0.030(2) 0.032(3) -0.013(2) -0.001(2) -0.008(2)
C131 0.028(2) 0.020(2) 0.028(2) -0.0048(18) -0.0033(19) -0.0095(18)
C132 0.032(3) 0.028(2) 0.029(2) -0.010(2) -0.005(2) -0.007(2)
C133 0.041(3) 0.034(3) 0.033(3) -0.007(2) -0.012(2) -0.013(2)
C134 0.028(3) 0.031(3) 0.034(3) 0.001(2) -0.008(2) -0.006(2)
C135 0.032(3) 0.026(2) 0.040(3) -0.008(2) 0.000(2) -0.004(2)
C136 0.034(3) 0.034(3) 0.029(3) -0.016(2) 0.001(2) -0.014(2)
C141 0.023(2) 0.023(2) 0.033(3) -0.0100(19) -0.0053(19) -0.0063(18)
C142 0.049(3) 0.031(3) 0.036(3) -0.011(2) 0.006(2) -0.019(2)
C143 0.046(3) 0.049(3) 0.047(3) -0.028(3) 0.007(3) -0.018(3)
C144 0.034(3) 0.039(3) 0.061(4) -0.031(3) -0.005(3) -0.006(2)
C145 0.051(4) 0.023(3) 0.058(4) -0.007(2) -0.009(3) -0.009(2)
C146 0.041(3) 0.030(3) 0.039(3) -0.011(2) -0.001(2) -0.015(2)
C211 0.029(2) 0.0169(19) 0.017(2) -0.0063(16) 0.0003(17) -0.0077(17)
C213 0.039(3) 0.030(3) 0.038(3) -0.009(2) 0.003(2) -0.017(2)
C214 0.049(3) 0.024(2) 0.025(2) -0.0055(19) -0.002(2) -0.013(2)
C215 0.034(3) 0.027(2) 0.041(3) 0.000(2) -0.010(2) -0.004(2)
C216 0.030(3) 0.030(2) 0.035(3) -0.003(2) -0.006(2) -0.011(2)
C221 0.029(2) 0.018(2) 0.017(2) -0.0041(16) -0.0046(17) -0.0058(18)
C222 0.028(3) 0.030(3) 0.038(3) -0.010(2) -0.005(2) -0.005(2)
C223 0.043(3) 0.038(3) 0.030(3) -0.015(2) 0.004(2) -0.001(2)
C224 0.069(4) 0.027(3) 0.030(3) -0.010(2) -0.011(3) -0.012(3)
C225 0.055(4) 0.035(3) 0.032(3) -0.006(2) -0.008(2) -0.022(3)
C226 0.035(3) 0.029(2) 0.024(2) -0.0032(19) -0.003(2) -0.014(2)
C241 0.030(2) 0.018(2) 0.014(2) -0.0054(16) -0.0010(17) -0.0061(17)
C242 0.034(3) 0.028(2) 0.044(3) -0.006(2) 0.000(2) -0.013(2)
C243 0.047(3) 0.033(3) 0.050(3) -0.009(2) 0.006(3) -0.022(3)
C244 0.057(4) 0.025(2) 0.031(3) -0.006(2) 0.008(2) -0.011(2)
C245 0.040(3) 0.024(2) 0.026(2) -0.0049(19) -0.008(2) 0.000(2)
C246 0.029(2) 0.027(2) 0.026(2) -0.0084(19) -0.0029(19) -0.0084(19)
I1 0.02377(17) 0.02615(16) 0.0500(2) -0.00864(14) 0.00426(14) -0.00768(13)
P11 0.0383(7) 0.0258(6) 0.0256(6) -0.0023(5) -0.0062(5) -0.0144(5)
P12 0.0245(6) 0.0224(5) 0.0253(6) -0.0072(5) -0.0018(5) -0.0082(5)
P13 0.0263(6) 0.0246(6) 0.0231(6) -0.0081(5) -0.0009(5) -0.0094(5)
P21 0.0201(6) 0.0415(7) 0.0241(6) -0.0052(5) -0.0031(5) -0.0093(5)
P22 0.0222(6) 0.0204(5) 0.0194(5) -0.0046(4) -0.0015(4) -0.0074(4)
P23 0.0188(5) 0.0210(5) 0.0200(5) -0.0037(4) -0.0013(4) -0.0056(4)
I2 0.03093(18) 0.03606(18) 0.03379(18) 0.00030(14) -0.00379(13) -0.01162(14)

loop_
_atom_type_symbol
_atom_type_description
_atom_type_scat_dispersion_real
_atom_type_scat_dispersion_imag
_atom_type_scat_source
C C 0.0033 0.0016 'International Tables Vol C Tables 4.2.6.8 and 6.1.1.4'
H H 0.0000 0.0000 'International Tables Vol C Tables 4.2.6.8 and 6.1.1.4'
I I -0.4742 1.8119 'International Tables Vol C Tables 4.2.6.8 and 6.1.1.4'
P P 0.1023 0.0942 'International Tables Vol C Tables 4.2.6.8 and 6.1.1.4'

loop_
_geom_angle_atom_site_label_1
_geom_angle_atom_site_label_2
_geom_angle_atom_site_label_3
_geom_angle
_geom_angle_site_symmetry_1
_geom_angle_site_symmetry_3
_geom_angle_publ_flag
C126 C121 C122 118.9(4) . . ?
C126 C121 P12 119.2(4) . . ?
C122 C121 P12 121.6(4) . . ?
C121 C122 C123 120.4(5) . . ?
C124 C123 C122 119.5(5) . . ?
C125 C124 C123 120.4(5) . . ?
C124 C125 C126 120.1(5) . . ?
C125 C126 C121 120.7(5) . . ?
C211 C212 C213 119.7(4) . . ?
C232 C231 C236 120.1(4) . . ?
C232 C231 P23 121.0(4) . . ?
C236 C231 P23 118.8(3) . . ?
C231 C232 C233 119.6(5) . . ?
C232 C233 C234 120.0(5) . . ?
C235 C234 C233 120.6(5) . . ?
C234 C235 C236 120.2(5) . . ?
C235 C236 C231 119.5(5) . . ?
C12 C11 P12 112.1(3) . . ?
C11 C12 P13 109.1(3) . . ?
C22 C21 P22 107.3(3) . . ?
C21 C22 P23 106.4(3) . . ?
C112 C111 C116 120.5(4) . . ?
C112 C111 P12 121.0(3) . . ?
C116 C111 P12 118.5(3) . . ?
C113 C112 C111 119.0(5) . . ?
C114 C113 C112 120.4(5) . . ?
C115 C114 C113 120.1(5) . . ?
C114 C115 C116 120.2(5) . . ?
C115 C116 C111 119.7(5) . . ?
C132 C131 C136 119.9(4) . . ?
C132 C131 P13 121.3(4) . . ?
C136 C131 P13 118.7(4) . . ?
C131 C132 C133 119.9(5) . . ?
C134 C133 C132 119.9(5) . . ?
C135 C134 C133 120.6(5) . . ?
C134 C135 C136 120.3(5) . . ?
C135 C136 C131 119.4(5) . . ?
C146 C141 C142 119.6(5) . . ?
C146 C141 P13 122.3(4) . . ?
C142 C141 P13 118.1(4) . . ?
C143 C142 C141 120.0(5) . . ?
C144 C143 C142 120.4(6) . . ?
C143 C144 C145 120.1(5) . . ?
C144 C145 C146 120.7(5) . . ?
C141 C146 C145 119.2(5) . . ?
C216 C211 C212 119.6(4) . . ?
C216 C211 P22 118.7(3) . . ?
C212 C211 P22 121.7(3) . . ?
C214 C213 C212 120.2(5) . . ?
C213 C214 C215 120.1(5) . . ?
C214 C215 C216 120.5(5) . . ?
C215 C216 C211 120.0(5) . . ?
C226 C221 C222 120.3(4) . . ?
C226 C221 P22 120.6(4) . . ?
C222 C221 P22 119.0(4) . . ?
C223 C222 C221 119.4(5) . . ?
C224 C223 C222 120.3(5) . . ?
C225 C224 C223 120.1(5) . . ?
C224 C225 C226 120.7(5) . . ?
C225 C226 C221 119.2(5) . . ?
C242 C241 C246 119.4(4) . . ?
C242 C241 P23 117.7(3) . . ?
C246 C241 P23 122.9(3) . . ?
C241 C242 C243 120.4(5) . . ?
C244 C243 C242 119.8(5) . . ?
C243 C244 C245 120.0(5) . . ?
C244 C245 C246 120.7(5) . . ?
C245 C246 C241 119.6(5) . . ?
P13 P11 P12 89.35(6) . . ?
C121 P12 C111 106.2(2) . . ?
C121 P12 C11 102.3(2) . . ?
C111 P12 C11 112.7(2) . . ?
C121 P12 P11 118.84(16) . . ?
C111 P12 P11 108.52(15) . . ?
C11 P12 P11 108.25(17) . . ?
C131 P13 C141 107.3(2) . . ?
C131 P13 C12 107.9(2) . . ?
C141 P13 C12 110.0(2) . . ?
C131 P13 P11 111.31(15) . . ?
C141 P13 P11 114.10(16) . . ?
C12 P13 P11 106.00(17) . . ?
P23 P21 P22 88.45(6) . . ?
C221 P22 C211 108.19(19) . . ?
C221 P22 C21 109.3(2) . . ?
C211 P22 C21 107.8(2) . . ?
C221 P22 P21 112.18(16) . . ?
C211 P22 P21 112.19(15) . . ?
C21 P22 P21 107.13(16) . . ?
C231 P23 C241 105.46(19) . . ?
C231 P23 C22 110.2(2) . . ?
C241 P23 C22 108.6(2) . . ?
C231 P23 P21 112.19(16) . . ?
C241 P23 P21 112.36(15) . . ?
C22 P23 P21 108.04(15) . . ?

loop_
_geom_bond_atom_site_label_1
_geom_bond_atom_site_label_2
_geom_bond_distance
_geom_bond_site_symmetry_2
_geom_bond_publ_flag
C121 C126 1.387(7) . ?
C121 C122 1.393(6) . ?
C121 P12 1.807(5) . ?
C122 C123 1.396(7) . ?
C123 C124 1.382(8) . ?
C124 C125 1.377(8) . ?
C125 C126 1.385(7) . ?
C212 C211 1.394(6) . ?
C212 C213 1.397(6) . ?
C231 C232 1.388(6) . ?
C231 C236 1.403(6) . ?
C231 P23 1.801(4) . ?
C232 C233 1.390(7) . ?
C233 C234 1.392(7) . ?
C234 C235 1.370(8) . ?
C235 C236 1.390(7) . ?
C11 C12 1.515(7) . ?
C11 P12 1.835(5) . ?
C12 P13 1.827(5) . ?
C21 C22 1.512(6) . ?
C21 P22 1.826(4) . ?
C22 P23 1.826(4) . ?
C111 C112 1.395(6) . ?
C111 C116 1.395(6) . ?
C111 P12 1.813(4) . ?
C112 C113 1.393(7) . ?
C113 C114 1.389(8) . ?
C114 C115 1.383(8) . ?
C115 C116 1.387(7) . ?
C131 C132 1.387(6) . ?
C131 C136 1.403(6) . ?
C131 P13 1.803(5) . ?
C132 C133 1.387(7) . ?
C133 C134 1.379(7) . ?
C134 C135 1.378(7) . ?
C135 C136 1.381(7) . ?
C141 C146 1.386(7) . ?
C141 C142 1.389(7) . ?
C141 P13 1.809(5) . ?
C142 C143 1.381(7) . ?
C143 C144 1.359(8) . ?
C144 C145 1.375(8) . ?
C145 C146 1.388(7) . ?
C211 C216 1.387(6) . ?
C211 P22 1.818(4) . ?
C213 C214 1.376(7) . ?
C214 C215 1.377(7) . ?
C215 C216 1.387(7) . ?
C221 C226 1.392(6) . ?
C221 C222 1.400(7) . ?
C221 P22 1.800(4) . ?
C222 C223 1.390(7) . ?
C223 C224 1.384(8) . ?
C224 C225 1.380(8) . ?
C225 C226 1.391(7) . ?
C241 C242 1.390(7) . ?
C241 C246 1.393(6) . ?
C241 P23 1.815(4) . ?
C242 C243 1.393(7) . ?
C243 C244 1.378(8) . ?
C244 C245 1.381(8) . ?
C245 C246 1.389(6) . ?
P11 P13 2.1260(17) . ?
P11 P12 2.1305(17) . ?
P21 P23 2.1286(16) . ?
P21 P22 2.1328(17) . ?
